data_7056067
loop_
_publ_author_name
'Crou\'e, V.'
'Krykun, S.'
'Allain, M.'
'Morille, Y.'
'Aubriet, F.'
'Carr\'e, V.'
'Voitenko, Z.'
'Goeb, S.'
'Sall\'e, M.'

_publ_section_title
;
 A self-assembled M2L4 cage incorporating electron-rich
 9-(1,3-dithiol-2-ylidene)fluorene units
;
_journal_issue 9
_journal_name_full 'New J. Chem.'
_journal_page_first 3238
_journal_paper_doi 10.1039/C7NJ00062F
_journal_volume 41
_journal_year 2017
_chemical_formula_moiety 'C84 H80 N4 Pd S8, 2(B F4), 8(C2 H6 S O)'
_chemical_formula_sum 'C100 H128 B2 F8 N4 O8 Pd S16'
_chemical_formula_weight 2307.04
_space_group_IT_number 2
_symmetry_cell_setting triclinic
_symmetry_space_group_name_Hall '-P 1'
_symmetry_space_group_name_H-M 'P -1'
_atom_sites_solution_hydrogens geom
_atom_sites_solution_primary direct
_atom_sites_solution_secondary difmap
_audit_creation_date 2016-09-08T10:57:40-00:00
_audit_creation_method 'WinGX routine CIF_UPDATE'
_audit_update_record
;
2016-11-04 deposited with the CCDC.
2017-03-14 downloaded from the CCDC.
;
_cell_angle_alpha 74.016(4)
_cell_angle_beta 67.644(4)
_cell_angle_gamma 89.049(3)
_cell_formula_units_Z 2
_cell_length_a 17.4676(7)
_cell_length_b 17.8158(6)
_cell_length_c 20.0640(10)
_cell_measurement_reflns_used 6554
_cell_measurement_temperature 120.0(10)
_cell_measurement_theta_max 21.432
_cell_measurement_theta_min 3.243
_cell_volume 5524.0(5)
_computing_cell_refinement 'CrysAlisPro 1.171.38.41r (Rigaku OD, 2015)'
_computing_data_collection 'CrysAlisPro 1.171.38.41r (Rigaku OD, 2015)'
_computing_data_reduction 'CrysAlisPro 1.171.38.41r (Rigaku OD, 2015)'
_computing_molecular_graphics 'DIAMOND 3.2k (Crystal Impact GbR, 2014)'
_computing_publication_material 'WinGX publication routines (Farrugia, 1999)'
_computing_structure_refinement 'SHELXL-2013 (Sheldrick, 2013)'
_computing_structure_solution 'SHELXS-97 (Sheldrick, 2008)'
_diffrn_ambient_temperature 120(2)
_diffrn_detector_area_resol_mean 10.293
_diffrn_measured_fraction_theta_full 0.961
_diffrn_measured_fraction_theta_max 0.807
_diffrn_measurement_device_type 'Xcalibur, Atlas'
_diffrn_measurement_method '\w and \p scans'
_diffrn_radiation_probe x-ray
_diffrn_radiation_type synchrotron
_diffrn_radiation_wavelength 0.67221
_diffrn_reflns_limit_h_max 27
_diffrn_reflns_limit_h_min -27
_diffrn_reflns_limit_k_max 26
_diffrn_reflns_limit_k_min -27
_diffrn_reflns_limit_l_max 31
_diffrn_reflns_limit_l_min -31
_diffrn_reflns_number 68110
_diffrn_reflns_theta_full 23.786
_diffrn_reflns_theta_max 32.304
_diffrn_reflns_theta_min 1.558
_exptl_absorpt_coefficient_mu 0.412
_exptl_absorpt_correction_T_max 1
_exptl_absorpt_correction_T_min 0.96692
_exptl_absorpt_correction_type multi-scan
_exptl_absorpt_process_details
;
        CrysAlisPro, Agilent Technologies,
        Version 1.171.37.35 (release 13-08-2014 CrysAlis171 .NET)
        (compiled Aug 13 2014,18:06:01)
        Empirical absorption correction using spherical harmonics,
 implemented in SCALE3 ABSPACK scaling algorithm.
;
_exptl_crystal_colour yellow
_exptl_crystal_density_diffrn 1.387
_exptl_crystal_density_method 'not measured'
_exptl_crystal_description prism
_exptl_crystal_F_000 2408
_exptl_crystal_size_max 0.12
_exptl_crystal_size_mid 0.10
_exptl_crystal_size_min 0.06
_platon_squeeze_details
;
The unit cell contains atoms not found by Fourier difference map and 
disordered dimethylsulfoxide molecules which were not modelled but the 
corresponding density was taken into account using SQUEEZE/PLATON procedure. 
The unit cell contains one void of 702 electrons/2082 A3, from which 38
electrons can be attributed to missing atoms on the alkyl chain (2 C + 7 H 
atoms not found). The others 664 electrons can be attributed to 
approxymately 16 dimethylsulfoxide molecules in the unit cell. The new 
composition was included in the calculation of the empirical formula, 
formula weight, density, linear absorption coefficient and F(000).
;
_refine_diff_density_max 1.1
_refine_diff_density_min -1.052
_refine_ls_extinction_method none
_refine_ls_goodness_of_fit_ref 0.708
_refine_ls_hydrogen_treatment constr
_refine_ls_matrix_type full
_refine_ls_number_parameters 969
_refine_ls_number_reflns 68110
_refine_ls_number_restraints 25
_refine_ls_restrained_S_all 0.712
_refine_ls_R_factor_all 0.2912
_refine_ls_R_factor_gt 0.0908
_refine_ls_shift/su_max 0.001
_refine_ls_structure_factor_coef Fsqd
_refine_ls_weighting_details 'w=1/[\s^2^(Fo^2^)+(0.1195P)^2^] where P=(Fo^2^+2Fc^2^)/3'
_refine_ls_weighting_scheme calc
_refine_ls_wR_factor_gt 0.2262
_refine_ls_wR_factor_ref 0.2725
_reflns_number_gt 12796
_reflns_number_total 68110
_reflns_threshold_expression 'I > 2\s(I)'
_cod_data_source_file c7nj00062f2.cif
_cod_data_source_block skc_twin1_hklf5_sq
_cod_depositor_comments 'Adding full bibliography for 7056066--7056067.cif.'
_cod_original_cell_volume 5524.0(4)
_cod_database_code 7056067
_platon_squeeze_void_probe_radius 1.20

loop_
_space_group_symop_operation_xyz
'x, y, z'
'-x, -y, -z'

loop_
_atom_site_label
_atom_site_type_symbol
_atom_site_fract_x
_atom_site_fract_y
_atom_site_fract_z
_atom_site_U_iso_or_equiv
_atom_site_adp_type
_atom_site_occupancy
_atom_site_calc_flag
C1 C 0.6243(4) 0.9971(4) 0.3985(4) 0.064(2) Uani 1 d
H1 H 0.6354 1.0058 0.4377 0.077 Uiso 1 calc
C2 C 0.5521(4) 1.0225(5) 0.3890(4) 0.075(2) Uani 1 d
H2 H 0.5144 1.0461 0.4223 0.09 Uiso 1 calc
C3 C 0.5382(4) 1.0117(4) 0.3288(4) 0.0644(19) Uani 1 d
H3 H 0.4915 1.0296 0.3203 0.077 Uiso 1 calc
C4 C 0.5934(4) 0.9743(4) 0.2810(3) 0.0492(16) Uani 1 d
C5 C 0.6638(4) 0.9503(4) 0.2958(3) 0.0513(16) Uani 1 d
H5 H 0.7024 0.9259 0.2641 0.062 Uiso 1 calc
C6 C 0.5812(4) 0.9590(4) 0.2192(4) 0.0558(17) Uani 1 d
C7 C 0.5680(4) 0.9479(4) 0.1684(4) 0.0526(16) Uani 1 d
C8 C 0.5508(4) 0.9288(4) 0.1100(4) 0.0487(16) Uani 1 d
C9 C 0.4751(4) 0.8867(4) 0.1288(4) 0.0526(16) Uani 1 d
H9 H 0.4366 0.872 0.1784 0.063 Uiso 1 calc
C10 C 0.4572(4) 0.8667(4) 0.0736(4) 0.0520(16) Uani 1 d
H10 H 0.4075 0.8371 0.0869 0.062 Uiso 1 calc
C11 C 0.5133(3) 0.8908(3) -0.0017(3) 0.0435(15) Uani 1 d
C12 C 0.5889(3) 0.9349(3) -0.0205(3) 0.0399(14) Uani 1 d
C13 C 0.6078(4) 0.9539(3) 0.0343(3) 0.0467(15) Uani 1 d
H13 H 0.6577 0.983 0.0212 0.056 Uiso 1 calc
C14 C 0.6352(3) 0.9523(3) -0.1009(3) 0.0434(15) Uani 1 d
C15 C 0.5894(3) 0.9206(3) -0.1328(3) 0.0430(14) Uani 1 d
C16 C 0.5107(3) 0.8797(3) -0.0704(3) 0.0437(15) Uani 1 d
C17 C 0.6195(3) 0.9319(3) -0.2091(3) 0.0464(15) Uani 1 d
H17 H 0.5887 0.9114 -0.2301 0.056 Uiso 1 calc
C18 C 0.6974(4) 0.9747(4) -0.2553(4) 0.0524(16) Uani 1 d
H18 H 0.7183 0.9826 -0.3071 0.063 Uiso 1 calc
C19 C 0.7432(4) 1.0054(4) -0.2233(4) 0.0507(16) Uani 1 d
C20 C 0.7126(3) 0.9946(3) -0.1464(4) 0.0464(15) Uani 1 d
H20 H 0.7432 1.0153 -0.1254 0.056 Uiso 1 calc
C21 C 0.8251(4) 1.0458(4) -0.2713(4) 0.0538(17) Uani 1 d
C22 C 0.8935(4) 1.0780(4) -0.3124(4) 0.0520(16) Uani 1 d
C23 C 0.9754(4) 1.1155(4) -0.3642(4) 0.0521(16) Uani 1 d
C24 C 1.0458(4) 1.0893(4) -0.3499(4) 0.0502(16) Uani 1 d
H24 H 1.0386 1.0488 -0.3066 0.06 Uiso 1 calc
C25 C 0.9872(4) 1.1738(4) -0.4293(4) 0.0558(17) Uani 1 d
H25 H 0.9417 1.1912 -0.4404 0.067 Uiso 1 calc
C26 C 1.0673(4) 1.2068(4) -0.4787(4) 0.0675(19) Uani 1 d
H26 H 1.0764 1.2468 -0.5228 0.081 Uiso 1 calc
C27 C 1.1334(4) 1.1780(4) -0.4598(4) 0.0569(17) Uani 1 d
H27 H 1.1873 1.1992 -0.4924 0.068 Uiso 1 calc
C28 C 0.4479(3) 0.8418(4) -0.0773(4) 0.0481(16) Uani 1 d
C29 C 0.3100(4) 0.7607(5) -0.0518(5) 0.077(2) Uani 1 d
C30 C 0.3514(4) 0.7790(4) -0.1257(5) 0.071(2) Uani 1 d
C31 C 0.2135(6) 0.6474(7) 0.0739(6) 0.116(3) Uani 1 d
H31A H 0.2321 0.6778 0.0993 0.139 Uiso 1 calc
H31B H 0.1568 0.6257 0.1069 0.139 Uiso 1 calc
C32 C 0.2620(6) 0.5837(7) 0.0699(7) 0.114(4) Uani 1 d
H32A H 0.3197 0.6047 0.0406 0.137 Uiso 1 calc
H32B H 0.2463 0.5544 0.042 0.137 Uiso 1 calc
C33 C 0.2568(9) 0.5269(8) 0.1431(9) 0.159(5) Uani 1 d
H33A H 0.2936 0.4867 0.132 0.191 Uiso 1 calc
H33B H 0.2005 0.5014 0.1706 0.191 Uiso 1 calc
C34 C 0.2799(9) 0.5650(9) 0.1938(11) 0.216(8) Uani 1 d
H34A H 0.2717 0.5257 0.241 0.259 Uiso 1 calc
H34B H 0.2436 0.6055 0.2051 0.259 Uiso 1 calc
C35 C 0.3738(11) 0.6023(9) 0.1543(10) 0.217(7) Uani 1 d
H35A H 0.3829 0.6416 0.107 0.261 Uiso 1 calc
H35B H 0.4109 0.562 0.1441 0.261 Uiso 1 calc
C36 C 0.3921(14) 0.6427(14) 0.2124(13) 0.304(11) Uani 1 d
H36A H 0.3806 0.6037 0.2598 0.457 Uiso 1 calc
H36B H 0.3569 0.6841 0.2202 0.457 Uiso 1 calc
H36C H 0.4493 0.6638 0.191 0.457 Uiso 1 calc
C37 C 0.3955(5) 0.7643(6) -0.2725(5) 0.101(3) Uani 1 d
H37A H 0.4379 0.8066 -0.2861 0.121 Uiso 1 calc
H37B H 0.4199 0.7149 -0.2658 0.121 Uiso 1 calc
C38 C 0.3602(6) 0.7759(7) -0.3340(6) 0.121(4) Uani 1 d
H38A H 0.3162 0.7342 -0.3178 0.146 Uiso 1 calc
H38B H 0.3355 0.8252 -0.339 0.146 Uiso 1 calc
C39 C 0.4234(7) 0.7760(8) -0.4095(7) 0.153(5) Uani 1 d
H39A H 0.4398 0.7235 -0.4078 0.184 Uiso 1 calc
H39B H 0.4725 0.8104 -0.422 0.184 Uiso 1 calc
C40 C 0.3872(7) 0.8047(11) -0.4720(8) 0.203(8) Uani 1 d
H40A H 0.3405 0.7669 -0.4585 0.243 Uiso 1 calc
H40B H 0.364 0.8535 -0.4663 0.243 Uiso 1 calc
C41 C 0.4317(9) 0.8174(10) -0.5462(9) 0.200(7) Uani 1 d
H41A H 0.4544 0.7688 -0.5535 0.24 Uiso 1 calc
H41B H 0.4784 0.8557 -0.5612 0.24 Uiso 1 calc
C42 C 0.3883(8) 0.8452(9) -0.5992(8) 0.178(5) Uani 1 d
H42A H 0.3365 0.8135 -0.5805 0.267 Uiso 1 calc
H42B H 0.4228 0.8409 -0.6481 0.267 Uiso 1 calc
H42C H 0.378 0.899 -0.6029 0.267 Uiso 1 calc
C43 C 0.8075(4) 1.0388(4) 0.4406(4) 0.0578(17) Uani 1 d
H43 H 0.7934 0.9953 0.4828 0.069 Uiso 1 calc
C44 C 0.8230(4) 1.1120(5) 0.4478(4) 0.066(2) Uani 1 d
H44 H 0.8187 1.1174 0.4938 0.079 Uiso 1 calc
C45 C 0.8451(4) 1.1767(4) 0.3845(4) 0.0620(19) Uani 1 d
H45 H 0.8548 1.2265 0.3876 0.074 Uiso 1 calc
C46 C 0.8526(4) 1.1659(4) 0.3155(4) 0.0612(19) Uani 1 d
C47 C 0.8345(3) 1.0886(4) 0.3151(4) 0.0533(17) Uani 1 d
H47 H 0.8386 1.0801 0.2702 0.064 Uiso 1 calc
C48 C 0.8721(4) 1.2294(5) 0.2481(5) 0.067(2) Uani 1 d
C49 C 0.8820(4) 1.2832(5) 0.1949(5) 0.070(2) Uani 1 d
C50 C 0.8884(4) 1.3502(4) 0.1312(5) 0.063(2) Uani 1 d
C51 C 0.8378(4) 1.4114(4) 0.1451(5) 0.0617(19) Uani 1 d
H51 H 0.8039 1.4096 0.1943 0.074 Uiso 1 calc
C52 C 0.8386(4) 1.4739(4) 0.0858(4) 0.0567(17) Uani 1 d
H52 H 0.8058 1.5145 0.0952 0.068 Uiso 1 calc
C53 C 0.8892(4) 1.4762(4) 0.0112(4) 0.0559(18) Uani 1 d
C54 C 0.9408(4) 1.4149(4) -0.0010(4) 0.0524(17) Uani 1 d
C55 C 0.9402(4) 1.3530(4) 0.0574(4) 0.0562(17) Uani 1 d
H55 H 0.974 1.3131 0.0481 0.067 Uiso 1 calc
C56 C 0.9881(4) 1.4330(4) -0.0815(4) 0.0578(18) Uani 1 d
C57 C 0.9677(4) 1.5054(4) -0.1198(4) 0.0562(18) Uani 1 d
C58 C 0.9028(4) 1.5335(4) -0.0624(4) 0.0499(16) Uani 1 d
C59 C 1.0045(4) 1.5347(4) -0.1969(4) 0.0648(19) Uani 1 d
H59 H 0.992 1.5827 -0.2215 0.078 Uiso 1 calc
C60 C 1.0614(5) 1.4910(5) -0.2379(5) 0.070(2) Uani 1 d
H60 H 1.0866 1.5105 -0.2901 0.084 Uiso 1 calc
C61 C 1.0809(5) 1.4190(5) -0.2020(5) 0.068(2) Uani 1 d
C62 C 1.0453(4) 1.3898(4) -0.1235(5) 0.0638(19) Uani 1 d
H62 H 1.0591 1.3424 -0.0991 0.077 Uiso 1 calc
C63 C 1.1364(5) 1.3765(5) -0.2469(5) 0.076(2) Uani 1 d
C64 C 1.1823(5) 1.3425(5) -0.2884(5) 0.078(2) Uani 1 d
C65 C 1.2365(5) 1.3028(5) -0.3388(5) 0.069(2) Uani 1 d
C66 C 1.2123(4) 1.2283(4) -0.3345(4) 0.0553(17) Uani 1 d
H66 H 1.1607 1.2044 -0.2984 0.066 Uiso 1 calc
C67 C 1.3143(5) 1.3371(5) -0.3912(5) 0.084(3) Uani 1 d
H67 H 1.3331 1.3868 -0.3939 0.101 Uiso 1 calc
C68 C 1.3630(5) 1.2984(5) -0.4387(5) 0.094(3) Uani 1 d
H68 H 1.4144 1.3224 -0.4751 0.113 Uiso 1 calc
C69 C 1.3360(4) 1.2215(5) -0.4331(4) 0.070(2) Uani 1 d
H69 H 1.3696 1.1943 -0.465 0.084 Uiso 1 calc
C70 C 0.8591(4) 1.5961(4) -0.0743(4) 0.0619(19) Uani 1 d
C71 C 0.7455(4) 1.6961(4) -0.0643(5) 0.072(2) Uani 1 d
C72 C 0.7956(5) 1.7161(4) -0.1377(5) 0.073(2) Uani 1 d
C73 C 0.5743(5) 1.6808(7) -0.0057(8) 0.133(4) Uani 1 d
H73A H 0.5743 1.631 0.0296 0.159 Uiso 1 calc
H73B H 0.5233 1.7031 0.0174 0.159 Uiso 1 calc
C74 C 0.5750(6) 1.6657(7) -0.0785(9) 0.150(5) Uani 1 d
H74A H 0.585 1.7157 -0.1168 0.18 Uiso 1 calc
H74B H 0.6208 1.6352 -0.0967 0.18 Uiso 1 calc
C75 C 0.4952(6) 1.6229(7) -0.0680(9) 0.152(5) Uani 1 d
H75A H 0.4834 1.5751 -0.0268 0.182 Uiso 1 calc
H75B H 0.4504 1.6553 -0.0528 0.182 Uiso 1 calc
C76 C 0.4937(7) 1.6020(7) -0.1333(8) 0.156(6) Uani 1 d
H76A H 0.5369 1.5676 -0.1473 0.187 Uiso 1 calc
H76B H 0.5075 1.6494 -0.1753 0.187 Uiso 1 calc
C77 C 0.4127(7) 1.5624(9) -0.1222(9) 0.167(6) Uani 1 d
H77A H 0.3939 1.5208 -0.0749 0.201 Uiso 1 calc
H77B H 0.3719 1.6003 -0.1172 0.201 Uiso 1 calc
C78 C 0.4137(8) 1.5314(8) -0.1768(10) 0.195(7) Uani 1 d
H78A H 0.4197 1.5729 -0.2212 0.292 Uiso 1 calc
H78B H 0.3625 1.4992 -0.1598 0.292 Uiso 1 calc
H78C H 0.4595 1.5001 -0.1882 0.292 Uiso 1 calc
C79 C 0.8048(14) 1.7673(11) -0.2831(12) 0.304(11) Uani 1 d
H79A H 0.7626 1.7745 -0.3041 0.364 Uiso 1 calc
H79B H 0.8249 1.7159 -0.2804 0.364 Uiso 1 calc
C80 C 0.8834(6) 1.8461(11) -0.3213(11) 0.278(9) Uani 1 d
H80A H 0.9195 1.8232 -0.2961 0.334 Uiso 1 calc
H80B H 0.8538 1.8814 -0.2933 0.334 Uiso 1 calc
C81 C 0.9603(4) 1.9186(4) -0.4040(5) 0.080(2) Uani 1 d
H81A H 0.9865 1.9468 -0.382 0.095 Uiso 1 calc
H81B H 1.0019 1.8868 -0.4272 0.095 Uiso 1 calc
C82 C 0.9563(4) 1.9819(4) -0.4709(4) 0.073(2) Uani 1 d
N1 N 0.6771(3) 0.9612(3) 0.3539(3) 0.0496(13) Uani 1 d
N2 N 1.1223(3) 1.1214(3) -0.3970(3) 0.0434(12) Uani 1 d
N3 N 0.8117(3) 1.0281(3) 0.3772(3) 0.0473(13) Uani 1 d
N4 N 1.2601(3) 1.1884(3) -0.3802(3) 0.0481(13) Uani 1 d
F1 F 0.5930(2) 0.8487(3) -0.3310(2) 0.0876(13) Uani 1 d
F2A F 0.6159(5) 0.8861(6) -0.4540(4) 0.106(4) Uani 0.617(14) d
F2B F 0.6666(8) 0.8121(11) -0.4313(9) 0.145(9) Uani 0.383(14) d
F3 F 0.6467(4) 0.9623(6) -0.4197(6) 0.244(5) Uani 1 d
F4 F 0.7272(3) 0.8800(4) -0.4108(3) 0.174(3) Uani 1 d
F5 F 0.8809(8) 1.2771(6) -0.5163(6) 0.220(4) Uani 1 d
F6 F 1.0094(11) 1.3236(9) -0.6130(9) 0.336(11) Uani 1 d
F7A F 0.9085(15) 1.4097(18) -0.5880(12) 0.230(18) Uani 0.49(3) d
F7B F 0.9095(16) 1.3512(9) -0.6317(13) 0.212(13) Uani 0.51(3) d
F9 F 0.9531(18) 1.3727(11) -0.5323(11) 0.464(16) Uani 1 d
S1 S 0.35560(10) 0.79645(12) -0.00064(11) 0.0695(5) Uani 1 d
S2 S 0.44931(10) 0.83413(11) -0.16268(10) 0.0612(5) Uani 1 d
S3 S 0.20918(13) 0.71312(18) -0.00601(15) 0.1083(9) Uani 1 d
S4 S 0.30983(13) 0.76455(19) -0.18823(14) 0.1142(10) Uani 1 d
S5 S 0.77350(12) 1.61827(11) -0.00419(12) 0.0726(6) Uani 1 d
S6 S 0.88014(11) 1.66222(11) -0.16353(11) 0.0704(5) Uani 1 d
S7 S 0.66094(14) 1.74535(13) -0.02205(14) 0.0937(7) Uani 1 d
S8 S 0.78139(13) 1.79404(12) -0.20564(14) 0.0876(7) Uani 1 d
Pd1 Pd 0.77833(3) 0.92021(3) 0.37493(3) 0.04848(17) Uani 1 d
B1 B 0.6492(6) 0.8734(8) -0.4018(6) 0.094(4) Uani 1 d
B2 B 0.932(2) 1.3424(14) -0.5765(18) 0.191(10) Uani 1 d

loop_
_atom_site_aniso_label
_atom_site_aniso_U_11
_atom_site_aniso_U_22
_atom_site_aniso_U_33
_atom_site_aniso_U_23
_atom_site_aniso_U_13
_atom_site_aniso_U_12
C1 0.065(5) 0.088(5) 0.071(5) -0.053(5) -0.040(4) 0.033(4)
C2 0.064(5) 0.114(7) 0.066(5) -0.044(5) -0.035(4) 0.034(5)
C3 0.053(4) 0.076(5) 0.067(5) -0.017(4) -0.030(4) 0.018(4)
C4 0.037(3) 0.071(5) 0.037(4) -0.017(3) -0.011(3) 0.005(3)
C5 0.053(4) 0.056(4) 0.041(4) -0.013(3) -0.015(3) 0.006(3)
C6 0.050(4) 0.071(5) 0.044(4) -0.016(4) -0.017(3) 0.005(3)
C7 0.044(4) 0.067(5) 0.043(4) -0.016(3) -0.012(3) 0.013(3)
C8 0.052(4) 0.050(4) 0.053(4) -0.018(3) -0.028(3) 0.013(3)
C9 0.049(4) 0.061(4) 0.045(4) -0.010(3) -0.019(3) 0.008(3)
C10 0.044(4) 0.058(4) 0.055(4) -0.014(3) -0.022(3) 0.005(3)
C11 0.035(3) 0.038(3) 0.054(4) -0.011(3) -0.016(3) 0.011(3)
C12 0.034(3) 0.040(4) 0.052(4) -0.019(3) -0.019(3) 0.010(3)
C13 0.042(3) 0.046(4) 0.050(4) -0.018(3) -0.014(3) 0.014(3)
C14 0.036(3) 0.039(4) 0.052(4) -0.013(3) -0.013(3) 0.007(3)
C15 0.037(3) 0.045(4) 0.053(4) -0.022(3) -0.019(3) 0.005(3)
C16 0.040(3) 0.046(4) 0.051(4) -0.020(3) -0.019(3) 0.008(3)
C17 0.036(3) 0.056(4) 0.048(4) -0.017(3) -0.016(3) 0.004(3)
C18 0.040(4) 0.064(4) 0.050(4) -0.020(4) -0.011(3) 0.009(3)
C19 0.035(3) 0.057(4) 0.059(4) -0.019(4) -0.014(3) 0.000(3)
C20 0.039(3) 0.049(4) 0.060(4) -0.025(3) -0.023(3) 0.010(3)
C21 0.052(4) 0.050(4) 0.054(4) -0.014(3) -0.017(4) 0.011(4)
C22 0.046(4) 0.053(4) 0.055(4) -0.022(4) -0.013(3) 0.011(3)
C23 0.040(4) 0.055(4) 0.061(4) -0.020(4) -0.017(3) 0.004(3)
C24 0.042(4) 0.051(4) 0.052(4) -0.011(3) -0.016(3) 0.000(3)
C25 0.042(4) 0.060(4) 0.063(5) -0.008(4) -0.025(3) 0.010(3)
C26 0.059(5) 0.066(5) 0.063(5) 0.002(4) -0.023(4) 0.002(4)
C27 0.044(4) 0.065(5) 0.053(4) -0.008(4) -0.016(3) 0.005(3)
C28 0.036(3) 0.050(4) 0.063(4) -0.028(3) -0.016(3) 0.004(3)
C29 0.058(4) 0.106(6) 0.068(5) -0.043(5) -0.012(4) -0.011(4)
C30 0.053(4) 0.084(6) 0.081(6) -0.041(5) -0.021(4) -0.010(4)
C31 0.069(6) 0.133(9) 0.135(9) -0.029(8) -0.033(6) -0.042(6)
C32 0.090(7) 0.092(8) 0.164(12) -0.057(8) -0.038(7) -0.007(6)
C33 0.171(12) 0.126(11) 0.179(14) -0.016(11) -0.084(11) -0.046(9)
C34 0.153(13) 0.166(14) 0.27(2) 0.028(14) -0.087(14) -0.069(10)
C35 0.239(19) 0.155(13) 0.198(17) 0.026(12) -0.074(15) -0.011(13)
C36 0.338(16) 0.335(16) 0.298(15) -0.081(12) -0.191(12) -0.047(11)
C37 0.093(6) 0.130(8) 0.105(7) -0.065(7) -0.044(6) 0.004(6)
C38 0.095(7) 0.180(11) 0.101(8) -0.069(8) -0.030(6) -0.022(7)
C39 0.111(8) 0.240(15) 0.123(10) -0.073(10) -0.045(8) -0.013(9)
C40 0.107(9) 0.41(3) 0.098(10) -0.111(13) -0.023(8) -0.055(12)
C41 0.163(13) 0.244(18) 0.145(14) 0.024(13) -0.060(12) -0.074(12)
C42 0.172(13) 0.203(15) 0.148(12) -0.015(11) -0.074(11) -0.028(10)
C43 0.059(4) 0.057(5) 0.061(5) -0.010(4) -0.032(4) 0.006(3)
C44 0.068(5) 0.084(6) 0.058(5) -0.031(5) -0.032(4) 0.018(4)
C45 0.075(5) 0.058(5) 0.070(5) -0.026(4) -0.042(4) 0.013(4)
C46 0.041(4) 0.057(5) 0.085(6) -0.012(4) -0.029(4) 0.007(3)
C47 0.044(4) 0.063(5) 0.052(4) -0.013(4) -0.021(3) 0.004(3)
C48 0.054(4) 0.065(5) 0.081(6) -0.004(5) -0.037(4) -0.007(4)
C49 0.050(4) 0.070(6) 0.096(6) -0.018(5) -0.038(4) -0.007(4)
C50 0.055(4) 0.051(5) 0.085(6) 0.001(4) -0.042(4) -0.018(4)
C51 0.044(4) 0.050(4) 0.086(5) -0.014(4) -0.024(4) 0.000(3)
C52 0.044(4) 0.053(4) 0.070(5) -0.015(4) -0.020(4) 0.000(3)
C53 0.045(4) 0.049(4) 0.080(6) -0.014(4) -0.033(4) -0.005(3)
C54 0.040(4) 0.042(4) 0.075(5) -0.016(4) -0.021(4) -0.002(3)
C55 0.044(4) 0.043(4) 0.081(5) -0.011(4) -0.028(4) -0.002(3)
C56 0.050(4) 0.043(4) 0.087(6) -0.020(4) -0.033(4) -0.001(3)
C57 0.050(4) 0.045(4) 0.078(5) -0.017(4) -0.030(4) -0.004(3)
C58 0.040(4) 0.048(4) 0.062(4) -0.017(4) -0.021(3) 0.005(3)
C59 0.057(4) 0.063(5) 0.073(5) -0.021(5) -0.024(4) 0.011(4)
C60 0.074(5) 0.063(5) 0.071(5) -0.017(5) -0.028(4) 0.003(4)
C61 0.058(5) 0.065(5) 0.097(7) -0.040(5) -0.035(5) 0.013(4)
C62 0.055(4) 0.056(5) 0.083(6) -0.023(5) -0.027(4) 0.007(4)
C63 0.078(5) 0.061(5) 0.093(6) -0.034(5) -0.031(5) 0.014(5)
C64 0.069(5) 0.073(6) 0.098(6) -0.033(5) -0.033(5) 0.009(5)
C65 0.063(5) 0.070(6) 0.083(6) -0.042(5) -0.025(4) 0.024(5)
C66 0.055(4) 0.059(5) 0.055(4) -0.021(4) -0.022(3) 0.009(4)
C67 0.080(6) 0.056(5) 0.106(7) -0.037(5) -0.014(5) 0.003(5)
C68 0.081(6) 0.074(6) 0.106(7) -0.026(6) -0.013(5) -0.017(5)
C69 0.049(4) 0.084(6) 0.083(6) -0.042(5) -0.021(4) 0.011(4)
C70 0.054(4) 0.047(4) 0.085(5) -0.013(4) -0.030(4) -0.001(3)
C71 0.066(5) 0.060(5) 0.080(6) -0.017(4) -0.019(4) 0.013(4)
C72 0.081(5) 0.053(5) 0.079(6) -0.011(4) -0.032(5) 0.010(4)
C73 0.065(6) 0.130(9) 0.195(13) -0.078(9) -0.022(7) 0.027(6)
C74 0.081(7) 0.157(11) 0.236(16) -0.122(11) -0.041(8) 0.022(7)
C75 0.078(7) 0.117(9) 0.243(16) -0.074(10) -0.029(9) 0.013(6)
C76 0.090(8) 0.128(9) 0.231(15) -0.121(11) 0.006(8) -0.008(7)
C77 0.111(10) 0.193(14) 0.212(15) -0.144(13) -0.019(9) 0.006(9)
C78 0.114(10) 0.161(13) 0.28(2) -0.086(14) -0.021(11) -0.025(8)
C79 0.38(2) 0.270(19) 0.222(18) -0.066(15) -0.080(16) 0.120(17)
C80 0.058(6) 0.388(18) 0.404(19) -0.326(16) 0.044(9) -0.047(9)
C81 0.070(5) 0.073(5) 0.095(6) -0.009(5) -0.042(5) -0.002(4)
C82 0.059(4) 0.068(5) 0.072(5) 0.015(4) -0.027(4) -0.017(4)
N1 0.046(3) 0.059(3) 0.050(3) -0.022(3) -0.022(3) 0.015(3)
N2 0.036(3) 0.051(3) 0.042(3) -0.014(3) -0.013(2) 0.006(2)
N3 0.044(3) 0.052(3) 0.047(3) -0.011(3) -0.020(3) 0.009(2)
N4 0.044(3) 0.052(3) 0.050(3) -0.016(3) -0.020(3) 0.007(3)
F1 0.069(3) 0.131(4) 0.056(3) -0.030(3) -0.015(2) -0.002(3)
F2A 0.133(7) 0.166(9) 0.048(4) -0.049(5) -0.055(5) 0.067(6)
F2B 0.060(9) 0.210(17) 0.165(13) -0.167(13) 0.034(8) -0.006(9)
F3 0.113(5) 0.215(9) 0.275(11) -0.023(9) 0.027(6) 0.051(6)
F4 0.063(4) 0.224(7) 0.129(5) 0.047(5) 0.004(3) 0.049(4)
F5 0.402(14) 0.159(7) 0.211(9) -0.065(7) -0.232(10) 0.062(9)
F6 0.345(17) 0.325(18) 0.264(15) -0.073(13) -0.053(14) 0.153(15)
F7A 0.30(2) 0.16(2) 0.20(2) 0.020(16) -0.132(17) 0.125(19)
F7B 0.44(3) 0.072(10) 0.197(18) 0.021(10) -0.24(2) -0.034(12)
F9 0.84(5) 0.275(19) 0.38(2) -0.117(17) -0.33(3) -0.12(2)
S1 0.0459(10) 0.0933(15) 0.0645(12) -0.0246(11) -0.0143(9) -0.0172(9)
S2 0.0480(10) 0.0780(13) 0.0609(11) -0.0258(10) -0.0203(8) -0.0079(9)
S3 0.0604(13) 0.154(2) 0.0998(19) -0.0339(18) -0.0196(12) -0.0423(14)
S4 0.0702(14) 0.189(3) 0.0949(18) -0.0668(19) -0.0245(13) -0.0379(15)
S5 0.0679(12) 0.0617(12) 0.0759(13) -0.0135(11) -0.0198(10) 0.0173(10)
S6 0.0668(12) 0.0559(12) 0.0753(13) -0.0078(10) -0.0217(10) 0.0103(10)
S7 0.0841(15) 0.0740(15) 0.1078(18) -0.0185(13) -0.0277(13) 0.0298(12)
S8 0.0800(14) 0.0700(14) 0.0909(16) 0.0047(12) -0.0298(12) 0.0137(11)
Pd1 0.0419(3) 0.0583(3) 0.0455(3) -0.0142(2) -0.0181(2) 0.0056(2)
B1 0.048(6) 0.135(12) 0.065(7) -0.009(7) 0.001(5) 0.014(7)
B2 0.31(3) 0.097(18) 0.20(3) -0.031(16) -0.14(3) -0.02(2)

loop_
_atom_type_symbol
_atom_type_description
_atom_type_scat_dispersion_real
_atom_type_scat_dispersion_imag
_atom_type_scat_source
C C 0.0026 0.0014 'International Tables Vol C Tables 4.2.6.8 and 6.1.1.4'
H H 0 0 'International Tables Vol C Tables 4.2.6.8 and 6.1.1.4'
N N 0.0053 0.0029 'International Tables Vol C Tables 4.2.6.8 and 6.1.1.4'
F F 0.0156 0.0091 'International Tables Vol C Tables 4.2.6.8 and 6.1.1.4'
S S 0.1141 0.1108 'International Tables Vol C Tables 4.2.6.8 and 6.1.1.4'
Pd Pd -1.1159 0.9125 'International Tables Vol C Tables 4.2.6.8 and 6.1.1.4'
B B 0.0013 0.0006 'International Tables Vol C Tables 4.2.6.8 and 6.1.1.4'
O O 0.0106 0.006 'International Tables Vol C Tables 4.2.6.8 and 6.1.1.4'

loop_
_geom_angle_atom_site_label_1
_geom_angle_atom_site_label_2
_geom_angle_atom_site_label_3
_geom_angle
_geom_angle_site_symmetry_1
_geom_angle_site_symmetry_3
N1 C1 C2 122.3(6) . .
N1 C1 H1 118.9 . .
C2 C1 H1 118.9 . .
C3 C2 C1 118.0(6) . .
C3 C2 H2 121 . .
C1 C2 H2 121 . .
C2 C3 C4 120.5(6) . .
C2 C3 H3 119.8 . .
C4 C3 H3 119.8 . .
C3 C4 C5 117.0(6) . .
C3 C4 C6 123.2(6) . .
C5 C4 C6 119.8(6) . .
N1 C5 C4 122.3(5) . .
N1 C5 H5 118.9 . .
C4 C5 H5 118.9 . .
C7 C6 C4 177.1(7) . .
C6 C7 C8 176.1(7) . .
C9 C8 C13 119.8(6) . .
C9 C8 C7 119.0(6) . .
C13 C8 C7 121.2(6) . .
C10 C9 C8 120.3(6) . .
C10 C9 H9 119.9 . .
C8 C9 H9 119.9 . .
C9 C10 C11 120.5(6) . .
C9 C10 H10 119.7 . .
C11 C10 H10 119.7 . .
C10 C11 C12 118.8(6) . .
C10 C11 C16 132.5(6) . .
C12 C11 C16 108.8(5) . .
C13 C12 C11 121.0(6) . .
C13 C12 C14 131.1(5) . .
C11 C12 C14 107.9(5) . .
C12 C13 C8 119.6(6) . .
C12 C13 H13 120.2 . .
C8 C13 H13 120.2 . .
C20 C14 C15 120.2(6) . .
C20 C14 C12 129.9(6) . .
C15 C14 C12 109.8(5) . .
C17 C15 C14 120.5(5) . .
C17 C15 C16 132.3(5) . .
C14 C15 C16 107.2(5) . .
C28 C16 C11 127.6(6) . .
C28 C16 C15 126.1(5) . .
C11 C16 C15 106.3(5) . .
C15 C17 C18 119.5(6) . .
C15 C17 H17 120.3 . .
C18 C17 H17 120.3 . .
C19 C18 C17 119.9(6) . .
C19 C18 H18 120.1 . .
C17 C18 H18 120.1 . .
C20 C19 C18 120.7(6) . .
C20 C19 C21 120.2(6) . .
C18 C19 C21 119.0(6) . .
C19 C20 C14 119.2(6) . .
C19 C20 H20 120.4 . .
C14 C20 H20 120.4 . .
C22 C21 C19 178.2(7) . .
C21 C22 C23 177.6(7) . .
C25 C23 C24 118.6(6) . .
C25 C23 C22 121.7(6) . .
C24 C23 C22 119.6(6) . .
N2 C24 C23 121.3(6) . .
N2 C24 H24 119.3 . .
C23 C24 H24 119.3 . .
C23 C25 C26 119.9(6) . .
C23 C25 H25 120 . .
C26 C25 H25 120 . .
C25 C26 C27 117.7(6) . .
C25 C26 H26 121.1 . .
C27 C26 H26 121.1 . .
N2 C27 C26 122.6(6) . .
N2 C27 H27 118.7 . .
C26 C27 H27 118.7 . .
C16 C28 S2 124.2(5) . .
C16 C28 S1 123.4(5) . .
S2 C28 S1 112.4(3) . .
C30 C29 S3 122.9(6) . .
C30 C29 S1 117.1(6) . .
S3 C29 S1 119.6(4) . .
C29 C30 S4 124.3(6) . .
C29 C30 S2 116.4(5) . .
S4 C30 S2 118.7(5) . .
C32 C31 S3 121.8(9) . .
C32 C31 H31A 106.9 . .
S3 C31 H31A 106.9 . .
C32 C31 H31B 106.9 . .
S3 C31 H31B 106.9 . .
H31A C31 H31B 106.7 . .
C31 C32 C33 117.5(11) . .
C31 C32 H32A 107.9 . .
C33 C32 H32A 107.9 . .
C31 C32 H32B 107.9 . .
C33 C32 H32B 107.9 . .
H32A C32 H32B 107.2 . .
C32 C33 C34 114.1(11) . .
C32 C33 H33A 108.7 . .
C34 C33 H33A 108.7 . .
C32 C33 H33B 108.7 . .
C34 C33 H33B 108.7 . .
H33A C33 H33B 107.6 . .
C33 C34 C35 111.2(16) . .
C33 C34 H34A 109.4 . .
C35 C34 H34A 109.4 . .
C33 C34 H34B 109.4 . .
C35 C34 H34B 109.4 . .
H34A C34 H34B 108 . .
C34 C35 C36 107.5(16) . .
C34 C35 H35A 110.2 . .
C36 C35 H35A 110.2 . .
C34 C35 H35B 110.2 . .
C36 C35 H35B 110.2 . .
H35A C35 H35B 108.5 . .
C35 C36 H36A 109.5 . .
C35 C36 H36B 109.5 . .
H36A C36 H36B 109.5 . .
C35 C36 H36C 109.5 . .
H36A C36 H36C 109.5 . .
H36B C36 H36C 109.5 . .
C38 C37 S4 106.2(6) . .
C38 C37 H37A 110.5 . .
S4 C37 H37A 110.5 . .
C38 C37 H37B 110.5 . .
S4 C37 H37B 110.5 . .
H37A C37 H37B 108.7 . .
C39 C38 C37 114.1(8) . .
C39 C38 H38A 108.7 . .
C37 C38 H38A 108.7 . .
C39 C38 H38B 108.7 . .
C37 C38 H38B 108.7 . .
H38A C38 H38B 107.6 . .
C38 C39 C40 110.8(9) . .
C38 C39 H39A 109.5 . .
C40 C39 H39A 109.5 . .
C38 C39 H39B 109.5 . .
C40 C39 H39B 109.5 . .
H39A C39 H39B 108.1 . .
C41 C40 C39 124.4(13) . .
C41 C40 H40A 106.2 . .
C39 C40 H40A 106.2 . .
C41 C40 H40B 106.2 . .
C39 C40 H40B 106.2 . .
H40A C40 H40B 106.4 . .
C40 C41 C42 118.2(15) . .
C40 C41 H41A 107.8 . .
C42 C41 H41A 107.8 . .
C40 C41 H41B 107.8 . .
C42 C41 H41B 107.8 . .
H41A C41 H41B 107.1 . .
C41 C42 H42A 109.5 . .
C41 C42 H42B 109.5 . .
H42A C42 H42B 109.5 . .
C41 C42 H42C 109.5 . .
H42A C42 H42C 109.5 . .
H42B C42 H42C 109.5 . .
N3 C43 C44 123.3(7) . .
N3 C43 H43 118.4 . .
C44 C43 H43 118.4 . .
C45 C44 C43 118.4(6) . .
C45 C44 H44 120.8 . .
C43 C44 H44 120.8 . .
C44 C45 C46 119.1(7) . .
C44 C45 H45 120.5 . .
C46 C45 H45 120.5 . .
C45 C46 C47 117.5(7) . .
C45 C46 C48 122.9(7) . .
C47 C46 C48 119.4(7) . .
N3 C47 C46 121.9(6) . .
N3 C47 H47 119.1 . .
C46 C47 H47 119.1 . .
C49 C48 C46 174.9(8) . .
C48 C49 C50 176.2(8) . .
C55 C50 C51 120.1(7) . .
C55 C50 C49 121.5(7) . .
C51 C50 C49 118.4(7) . .
C52 C51 C50 120.2(7) . .
C52 C51 H51 119.9 . .
C50 C51 H51 119.9 . .
C51 C52 C53 120.0(6) . .
C51 C52 H52 120 . .
C53 C52 H52 120 . .
C52 C53 C54 118.6(6) . .
C52 C53 C58 132.5(6) . .
C54 C53 C58 108.9(6) . .
C55 C54 C53 121.6(7) . .
C55 C54 C56 131.0(6) . .
C53 C54 C56 107.3(6) . .
C54 C55 C50 119.5(6) . .
C54 C55 H55 120.3 . .
C50 C55 H55 120.3 . .
C62 C56 C57 119.6(7) . .
C62 C56 C54 130.2(7) . .
C57 C56 C54 110.1(6) . .
C59 C57 C56 120.9(7) . .
C59 C57 C58 131.9(7) . .
C56 C57 C58 107.1(6) . .
C70 C58 C57 127.3(6) . .
C70 C58 C53 126.2(6) . .
C57 C58 C53 106.4(5) . .
C57 C59 C60 118.8(7) . .
C57 C59 H59 120.6 . .
C60 C59 H59 120.6 . .
C61 C60 C59 121.4(7) . .
C61 C60 H60 119.3 . .
C59 C60 H60 119.3 . .
C60 C61 C62 120.1(7) . .
C60 C61 C63 118.4(8) . .
C62 C61 C63 121.5(8) . .
C61 C62 C56 119.2(7) . .
C61 C62 H62 120.4 . .
C56 C62 H62 120.4 . .
C64 C63 C61 176.4(9) . .
C63 C64 C65 179.1(9) . .
C66 C65 C67 118.2(7) . .
C66 C65 C64 120.0(7) . .
C67 C65 C64 121.8(7) . .
N4 C66 C65 122.7(6) . .
N4 C66 H66 118.7 . .
C65 C66 H66 118.7 . .
C68 C67 C65 120.1(7) . .
C68 C67 H67 119.9 . .
C65 C67 H67 119.9 . .
C67 C68 C69 120.3(8) . .
C67 C68 H68 119.9 . .
C69 C68 H68 119.9 . .
N4 C69 C68 118.6(6) . .
N4 C69 H69 120.7 . .
C68 C69 H69 120.7 . .
C58 C70 S5 124.6(6) . .
C58 C70 S6 123.3(5) . .
S5 C70 S6 112.0(4) . .
C72 C71 S7 126.0(6) . .
C72 C71 S5 116.3(5) . .
S7 C71 S5 117.4(5) . .
C71 C72 S6 116.7(6) . .
C71 C72 S8 123.5(6) . .
S6 C72 S8 119.8(5) . .
C74 C73 S7 113.3(8) . .
C74 C73 H73A 108.9 . .
S7 C73 H73A 108.9 . .
C74 C73 H73B 108.9 . .
S7 C73 H73B 108.9 . .
H73A C73 H73B 107.7 . .
C75 C74 C73 113.9(11) . .
C75 C74 H74A 108.8 . .
C73 C74 H74A 108.8 . .
C75 C74 H74B 108.8 . .
C73 C74 H74B 108.8 . .
H74A C74 H74B 107.7 . .
C76 C75 C74 116.8(11) . .
C76 C75 H75A 108.1 . .
C74 C75 H75A 108.1 . .
C76 C75 H75B 108.1 . .
C74 C75 H75B 108.1 . .
H75A C75 H75B 107.3 . .
C75 C76 C77 115.5(10) . .
C75 C76 H76A 108.4 . .
C77 C76 H76A 108.4 . .
C75 C76 H76B 108.4 . .
C77 C76 H76B 108.4 . .
H76A C76 H76B 107.5 . .
C78 C77 C76 116.4(11) . .
C78 C77 H77A 108.2 . .
C76 C77 H77A 108.2 . .
C78 C77 H77B 108.2 . .
C76 C77 H77B 108.2 . .
H77A C77 H77B 107.3 . .
C77 C78 H78A 109.5 . .
C77 C78 H78B 109.5 . .
H78A C78 H78B 109.5 . .
C77 C78 H78C 109.5 . .
H78A C78 H78C 109.5 . .
H78B C78 H78C 109.5 . .
S8 C79 C80 83.2(12) . .
S8 C79 H79A 114.8 . .
C80 C79 H79A 114.8 . .
S8 C79 H79B 114.8 . .
C80 C79 H79B 114.8 . .
H79A C79 H79B 111.9 . .
C79 C80 C81 149.9(14) . .
C79 C80 S8 46.3(8) . .
C81 C80 S8 160.3(8) . .
C79 C80 H80A 99.2 . .
C81 C80 H80A 99.2 . .
S8 C80 H80A 83.4 . .
C79 C80 H80B 99.2 . .
C81 C80 H80B 99.2 . .
S8 C80 H80B 61.4 . .
H80A C80 H80B 104 . .
C82 C81 C80 134.8(8) . .
C82 C81 H81A 103.5 . .
C80 C81 H81A 103.5 . .
C82 C81 H81B 103.5 . .
C80 C81 H81B 103.5 . .
H81A C81 H81B 105.3 . .
C81 C82 C82 111.7(7) . 2_794
C1 N1 C5 119.9(5) . .
C1 N1 Pd1 120.0(4) . .
C5 N1 Pd1 120.1(4) . .
C27 N2 C24 119.8(5) . .
C27 N2 Pd1 120.4(4) . 2_775
C24 N2 Pd1 119.7(4) . 2_775
C43 N3 C47 119.8(6) . .
C43 N3 Pd1 120.0(5) . .
C47 N3 Pd1 120.1(4) . .
C66 N4 C69 120.1(6) . .
C66 N4 Pd1 121.9(4) . 2_775
C69 N4 Pd1 117.9(4) . 2_775
B1 F2A F2B 53.1(8) . .
B1 F2B F2A 52.6(8) . .
B2 F7A F7B 53.8(18) . .
B2 F7A F9 53.4(14) . .
F7B F7A F9 106.8(17) . .
B2 F7B F7A 51.9(14) . .
B2 F9 F7A 49.9(17) . .
C28 S1 C29 96.9(3) . .
C28 S2 C30 97.1(3) . .
C31 S3 C29 102.3(4) . .
C30 S4 C37 106.9(4) . .
C70 S5 C71 97.0(4) . .
C72 S6 C70 97.7(4) . .
C71 S7 C73 101.9(4) . .
C79 S8 C72 107.9(7) . .
C79 S8 C80 50.6(7) . .
C72 S8 C80 122.2(6) . .
N4 Pd1 N2 90.43(19) 2_775 2_775
N4 Pd1 N3 176.1(2) 2_775 .
N2 Pd1 N3 89.89(19) 2_775 .
N4 Pd1 N1 89.2(2) 2_775 .
N2 Pd1 N1 179.3(2) 2_775 .
N3 Pd1 N1 90.5(2) . .
F4 B1 F1 116.8(10) . .
F4 B1 F2A 129.5(9) . .
F1 B1 F2A 113.7(8) . .
F4 B1 F2B 87.5(9) . .
F1 B1 F2B 109.8(12) . .
F2A B1 F2B 74.4(12) . .
F4 B1 F3 91.3(9) . .
F1 B1 F3 101.6(9) . .
F2A B1 F3 79.8(9) . .
F2B B1 F3 145.2(13) . .
F7A B2 F7B 74(2) . .
F7A B2 F9 76.7(19) . .
F7B B2 F9 150(3) . .
F7A B2 F6 126(3) . .
F7B B2 F6 95(3) . .
F9 B2 F6 95(3) . .
F7A B2 F5 122(3) . .
F7B B2 F5 108(2) . .
F9 B2 F5 94(2) . .
F6 B2 F5 112(2) . .

loop_
_geom_bond_atom_site_label_1
_geom_bond_atom_site_label_2
_geom_bond_distance
_geom_bond_site_symmetry_2
C1 N1 1.315(7) .
C1 C2 1.395(9) .
C1 H1 0.93 .
C2 C3 1.383(9) .
C2 H2 0.93 .
C3 C4 1.385(8) .
C3 H3 0.93 .
C4 C5 1.406(8) .
C4 C6 1.430(9) .
C5 N1 1.335(7) .
C5 H5 0.93 .
C6 C7 1.193(8) .
C7 C8 1.437(9) .
C8 C9 1.397(8) .
C8 C13 1.410(8) .
C9 C10 1.391(8) .
C9 H9 0.93 .
C10 C11 1.400(8) .
C10 H10 0.93 .
C11 C12 1.413(8) .
C11 C16 1.462(8) .
C12 C13 1.383(8) .
C12 C14 1.448(8) .
C13 H13 0.93 .
C14 C20 1.394(8) .
C14 C15 1.405(8) .
C15 C17 1.372(8) .
C15 C16 1.487(8) .
C16 C28 1.367(7) .
C17 C18 1.406(8) .
C17 H17 0.93 .
C18 C19 1.396(8) .
C18 H18 0.93 .
C19 C20 1.384(8) .
C19 C21 1.448(9) .
C20 H20 0.93 .
C21 C22 1.203(8) .
C22 C23 1.447(9) .
C23 C25 1.371(9) .
C23 C24 1.409(8) .
C24 N2 1.333(7) .
C24 H24 0.93 .
C25 C26 1.391(9) .
C25 H25 0.93 .
C26 C27 1.396(9) .
C26 H26 0.93 .
C27 N2 1.327(8) .
C27 H27 0.93 .
C28 S2 1.747(6) .
C28 S1 1.758(6) .
C29 C30 1.324(10) .
C29 S3 1.748(7) .
C29 S1 1.759(7) .
C30 S4 1.745(8) .
C30 S2 1.769(7) .
C31 C32 1.405(12) .
C31 S3 1.733(11) .
C31 H31A 0.97 .
C31 H31B 0.97 .
C32 C33 1.508(16) .
C32 H32A 0.97 .
C32 H32B 0.97 .
C33 C34 1.537(19) .
C33 H33A 0.97 .
C33 H33B 0.97 .
C34 C35 1.587(18) .
C34 H34A 0.97 .
C34 H34B 0.97 .
C35 C36 1.65(2) .
C35 H35A 0.97 .
C35 H35B 0.97 .
C36 H36A 0.96 .
C36 H36B 0.96 .
C36 H36C 0.96 .
C37 C38 1.543(12) .
C37 S4 1.782(9) .
C37 H37A 0.97 .
C37 H37B 0.97 .
C38 C39 1.497(13) .
C38 H38A 0.97 .
C38 H38B 0.97 .
C39 C40 1.573(17) .
C39 H39A 0.97 .
C39 H39B 0.97 .
C40 C41 1.347(16) .
C40 H40A 0.97 .
C40 H40B 0.97 .
C41 C42 1.504(17) .
C41 H41A 0.97 .
C41 H41B 0.97 .
C42 H42A 0.96 .
C42 H42B 0.96 .
C42 H42C 0.96 .
C43 N3 1.312(8) .
C43 C44 1.394(9) .
C43 H43 0.93 .
C44 C45 1.388(10) .
C44 H44 0.93 .
C45 C46 1.407(9) .
C45 H45 0.93 .
C46 C47 1.420(9) .
C46 C48 1.430(11) .
C47 N3 1.331(8) .
C47 H47 0.93 .
C48 C49 1.178(10) .
C49 C50 1.459(11) .
C50 C55 1.397(10) .
C50 C51 1.413(9) .
C51 C52 1.384(9) .
C51 H51 0.93 .
C52 C53 1.408(9) .
C52 H52 0.93 .
C53 C54 1.418(9) .
C53 C58 1.481(9) .
C54 C55 1.367(9) .
C54 C56 1.451(10) .
C55 H55 0.93 .
C56 C62 1.410(9) .
C56 C57 1.425(9) .
C57 C59 1.375(10) .
C57 C58 1.472(9) .
C58 C70 1.358(8) .
C59 C60 1.407(9) .
C59 H59 0.93 .
C60 C61 1.394(10) .
C60 H60 0.93 .
C61 C62 1.397(10) .
C61 C63 1.419(11) .
C62 H62 0.93 .
C63 C64 1.206(10) .
C64 C65 1.436(11) .
C65 C66 1.369(9) .
C65 C67 1.383(10) .
C66 N4 1.342(7) .
C66 H66 0.93 .
C67 C68 1.352(10) .
C67 H67 0.93 .
C68 C69 1.418(10) .
C68 H68 0.93 .
C69 N4 1.357(8) .
C69 H69 0.93 .
C70 S5 1.749(7) .
C70 S6 1.755(8) .
C71 C72 1.342(10) .
C71 S7 1.756(7) .
C71 S5 1.767(8) .
C72 S6 1.737(7) .
C72 S8 1.746(8) .
C73 C74 1.552(15) .
C73 S7 1.787(10) .
C73 H73A 0.97 .
C73 H73B 0.97 .
C74 C75 1.514(14) .
C74 H74A 0.97 .
C74 H74B 0.97 .
C75 C76 1.467(16) .
C75 H75A 0.97 .
C75 H75B 0.97 .
C76 C77 1.502(15) .
C76 H76A 0.97 .
C76 H76B 0.97 .
C77 C78 1.352(16) .
C77 H77A 0.97 .
C77 H77B 0.97 .
C78 H78A 0.96 .
C78 H78B 0.96 .
C78 H78C 0.96 .
C79 S8 1.65(2) .
C79 C80 1.764(19) .
C79 H79A 0.97 .
C79 H79B 0.97 .
C80 C81 1.85(2) .
C80 S8 2.268(17) .
C80 H80A 0.97 .
C80 H80B 0.97 .
C81 C82 1.522(10) .
C81 H81A 0.97 .
C81 H81B 0.97 .
C82 C82 1.540(13) 2_794
N1 Pd1 2.048(5) .
N2 Pd1 2.029(5) 2_775
N3 Pd1 2.034(5) .
N4 Pd1 2.021(5) 2_775
F1 B1 1.337(10) .
F2A B1 1.346(13) .
F2A F2B 1.63(2) .
F2B B1 1.355(17) .
F3 B1 1.529(15) .
F4 B1 1.306(11) .
F5 B2 1.43(2) .
F6 B2 1.36(3) .
F7A B2 1.25(3) .
F7A F7B 1.53(3) .
F7A F9 1.59(3) .
F7B B2 1.28(3) .
F9 B2 1.31(3) .
Pd1 N4 2.021(5) 2_775
Pd1 N2 2.029(5) 2_775

loop_
_platon_squeeze_void_nr
_platon_squeeze_void_average_x
_platon_squeeze_void_average_y
_platon_squeeze_void_average_z
_platon_squeeze_void_volume
_platon_squeeze_void_count_electrons
_platon_squeeze_void_content
1 -0.014 -0.009 0.009 2082 702 ' '
